data_4109092
loop_
_publ_author_name
'Suzanne Burling'
'Belinda M. Paine'
'Devendrababu Nama'
'Victoria S. Brown'
'Mary F. Mahon'
'Timothy J. Prior'
'Paul S. Pregosin'
'Michael K. Whittlesey'
'Jonathan M. J. Williams'

_publ_section_title
;
 CH Activation Reactions of Ruthenium N-Heterocyclic Carbene Complexes:
 Application in a Catalytic Tandem Reaction Involving CC Bond Formation
 from Alcohols
;
_journal_name_full 'Journal of the American Chemical Society'
_journal_page_first 1987
_journal_page_last 1995
_journal_paper_doi 10.1021/ja065790c
_journal_volume 129
_journal_year 2007
_chemical_formula_sum 'C46 H46 N2 O P2 Ru'
_chemical_formula_weight 805.86
_chemical_name_systematic
; 
 ? 
;
_space_group_IT_number 9
_symmetry_cell_setting monoclinic
_symmetry_space_group_name_Hall 'C -2yc'
_symmetry_space_group_name_H-M 'C 1 c 1'
_atom_sites_solution_hydrogens geom
_atom_sites_solution_primary direct
_atom_sites_solution_secondary difmap
_audit_creation_method SHELXL-97
_cell_angle_alpha 90.00
_cell_angle_beta 114.159(1)
_cell_angle_gamma 90.00
_cell_formula_units_Z 4
_cell_length_a 24.2080(3)
_cell_length_b 9.0810(1)
_cell_length_c 19.6360(3)
_cell_measurement_reflns_used 47614
_cell_measurement_temperature 100(2)
_cell_measurement_theta_max 27.485
_cell_measurement_theta_min 2.910
_cell_volume 3938.56(9)
_computing_cell_refinement 'HKL Scalepack (Otwinowski & Minor 1997)'
_computing_data_collection 'Nonius COLLECT'
_computing_data_reduction 'Denzo and Scalepack (otwinowski & Minor, 1997)'?'
_computing_molecular_graphics 'ORTEX (P.McArdle, 1995)'
_computing_publication_material 'SHELXL-97/2 (Sheldrick,1997)'
_computing_structure_refinement 'SHELXL-97/2 (Sheldrick, 1997)'
_computing_structure_solution 'SHELXS-97 (Sheldrick, 1990)'
_diffrn_ambient_temperature 100(2)
_diffrn_measured_fraction_theta_full 0.996
_diffrn_measured_fraction_theta_max 0.996
_diffrn_measurement_device_type KappaCCD
_diffrn_measurement_method KappaCCD
_diffrn_radiation_monochromator graphite
_diffrn_radiation_source 'fine focus sealed tube'
_diffrn_radiation_type MoK\a
_diffrn_radiation_wavelength 0.71073
_diffrn_reflns_av_R_equivalents 0.0443
_diffrn_reflns_av_sigmaI/netI 0.0426
_diffrn_reflns_limit_h_max 31
_diffrn_reflns_limit_h_min -31
_diffrn_reflns_limit_k_max 11
_diffrn_reflns_limit_k_min -11
_diffrn_reflns_limit_l_max 25
_diffrn_reflns_limit_l_min -25
_diffrn_reflns_number 27928
_diffrn_reflns_theta_full 27.51
_diffrn_reflns_theta_max 27.51
_diffrn_reflns_theta_min 3.57
_exptl_absorpt_coefficient_mu 0.517
_exptl_absorpt_correction_T_max 0.903
_exptl_absorpt_correction_T_min 0.844
_exptl_absorpt_correction_type multi-scan
_exptl_crystal_colour colorless
_exptl_crystal_density_diffrn 1.359
_exptl_crystal_description block
_exptl_crystal_F_000 1672
_exptl_crystal_size_max 0.30
_exptl_crystal_size_mid 0.30
_exptl_crystal_size_min 0.20
_refine_diff_density_max 0.406
_refine_diff_density_min -0.619
_refine_diff_density_rms 0.102
_refine_ls_abs_structure_details 'Flack H D (1983), Acta Cryst. A39, 876-881'
_refine_ls_abs_structure_Flack 0.32(2)
_refine_ls_extinction_coef 0.00129(17)
_refine_ls_extinction_expression Fc^*^=kFc[1+0.001xFc^2^\l^3^/sin(2\q)]^-1/4^
_refine_ls_extinction_method SHELXL
_refine_ls_goodness_of_fit_ref 1.051
_refine_ls_hydrogen_treatment mixed
_refine_ls_matrix_type full
_refine_ls_number_parameters 546
_refine_ls_number_reflns 8870
_refine_ls_number_restraints 5
_refine_ls_restrained_S_all 1.051
_refine_ls_R_factor_all 0.0455
_refine_ls_R_factor_gt 0.0368
_refine_ls_shift/su_max 0.001
_refine_ls_shift/su_mean 0.000
_refine_ls_structure_factor_coef Fsqd
_refine_ls_weighting_details 'calc w=1/[\s^2^(Fo^2^)+(0.0354P)^2^+4.6376P] where P=(Fo^2^+2Fc^2^)/3'
_refine_ls_weighting_scheme calc
_refine_ls_wR_factor_gt 0.0851
_refine_ls_wR_factor_ref 0.0898
_reflns_number_gt 7979
_reflns_number_total 8870
_reflns_threshold_expression >2sigma(I)
_cod_data_source_file ja065790csi20060815_040738.cif
_cod_data_source_block c:\x-ray\kappa\k05mkw11\maxus100\k05mkw11
_cod_database_code 4109092

loop_
_symmetry_equiv_pos_as_xyz
'x, y, z'
'x, -y, z+1/2'
'x+1/2, y+1/2, z'
'x+1/2, -y+1/2, z+1/2'

loop_
_atom_site_label
_atom_site_type_symbol
_atom_site_fract_x
_atom_site_fract_y
_atom_site_fract_z
_atom_site_U_iso_or_equiv
_atom_site_adp_type
_atom_site_occupancy
_atom_site_symmetry_multiplicity
_atom_site_calc_flag
_atom_site_refinement_flags
_atom_site_disorder_assembly
_atom_site_disorder_group
Ru1 Ru 0.448037(11) 0.24062(5) 0.033579(13) 0.01868(9) Uani 0.70 1 d PD A 1
P1 P 0.34508(4) 0.26692(11) -0.04823(5) 0.0295(2) Uani 1 1 d . . .
P2 P 0.53963(4) 0.26927(11) 0.13107(5) 0.0286(2) Uani 1 1 d . . .
O1 O 0.50423(17) 0.2206(5) -0.0788(2) 0.0344(9) Uani 0.70 1 d P A 1
N1 N 0.4429(2) -0.0541(6) 0.1179(3) 0.0332(10) Uani 0.70 1 d P A 1
N2 N 0.43885(19) -0.1097(4) 0.0102(2) 0.0247(8) Uani 0.70 1 d P A 1
C1 C 0.4822(2) 0.2277(6) -0.0358(2) 0.0234(10) Uani 0.70 1 d P A 1
C2 C 0.4420(3) 0.0106(6) 0.0538(4) 0.0213(12) Uani 0.70 1 d P A 1
C3 C 0.4394(2) -0.2064(6) 0.1116(3) 0.0393(13) Uani 0.70 1 d P A 1
H3 H 0.4385 -0.2735 0.1482 0.047 Uiso 0.70 1 calc PR A 1
C4 C 0.4377(5) -0.2407(6) 0.0465(6) 0.038(2) Uani 0.70 1 d P A 1
H4 H 0.4360 -0.3373 0.0272 0.046 Uiso 0.70 1 calc PR A 1
C5 C 0.4443(2) 0.0207(7) 0.1841(3) 0.0408(13) Uani 0.70 1 d P A 1
H5A H 0.4648 0.1169 0.1886 0.049 Uiso 0.70 1 calc PR A 1
H5B H 0.4689 -0.0385 0.2285 0.049 Uiso 0.70 1 calc PR A 1
C6 C 0.3824(3) 0.0471(13) 0.1845(4) 0.099(4) Uani 0.70 1 d P A 1
H6A H 0.3881 0.1112 0.2277 0.118 Uiso 0.70 1 calc PR A 1
H6B H 0.3578 0.1033 0.1389 0.118 Uiso 0.70 1 calc PR A 1
C7 C 0.3500(5) -0.0694(15) 0.1878(6) 0.120(4) Uani 0.70 1 d P A 1
H7A H 0.3109 -0.0363 0.1860 0.180 Uiso 0.70 1 calc PR A 1
H7B H 0.3720 -0.1229 0.2345 0.180 Uiso 0.70 1 calc PR A 1
H7C H 0.3433 -0.1345 0.1453 0.180 Uiso 0.70 1 calc PR A 1
C8 C 0.4373(2) -0.1083(6) -0.0656(3) 0.0286(10) Uani 0.70 1 d P A 1
H8A H 0.4335 -0.0057 -0.0840 0.034 Uiso 0.70 1 calc PR A 1
H8B H 0.4016 -0.1644 -0.0998 0.034 Uiso 0.70 1 calc PR A 1
C9 C 0.4952(2) -0.1774(6) -0.0647(3) 0.0370(11) Uani 0.70 1 d P A 1
H9A H 0.5307 -0.1305 -0.0250 0.044 Uiso 0.70 1 calc PR A 1
H9B H 0.4959 -0.2836 -0.0528 0.044 Uiso 0.70 1 calc PR A 1
C10 C 0.4996(3) -0.1595(6) -0.1389(3) 0.0404(12) Uani 0.70 1 d P A 1
H10A H 0.5383 -0.1997 -0.1354 0.061 Uiso 0.70 1 calc PR A 1
H10B H 0.4973 -0.0547 -0.1518 0.061 Uiso 0.70 1 calc PR A 1
H10C H 0.4662 -0.2124 -0.1777 0.061 Uiso 0.70 1 calc PR A 1
C11 C 0.30524(17) 0.0945(4) -0.0883(2) 0.0309(8) Uani 1 1 d . A .
C12 C 0.28903(19) 0.0483(5) -0.1615(2) 0.0383(9) Uani 1 1 d . . .
H12 H 0.2931 0.1142 -0.1967 0.046 Uiso 1 1 calc R A .
C13 C 0.2671(2) -0.0917(5) -0.1836(2) 0.0414(10) Uani 1 1 d . A .
H13 H 0.2561 -0.1210 -0.2339 0.050 Uiso 1 1 calc R . .
C14 C 0.26094(19) -0.1890(5) -0.1340(3) 0.0426(10) Uani 1 1 d . . .
H14 H 0.2461 -0.2856 -0.1498 0.051 Uiso 1 1 calc R A .
C15 C 0.27644(18) -0.1464(5) -0.0604(2) 0.0379(9) Uani 1 1 d . A .
H15 H 0.2720 -0.2135 -0.0258 0.046 Uiso 1 1 calc R . .
C16 C 0.29827(18) -0.0062(4) -0.0378(2) 0.0339(9) Uani 1 1 d . . .
H16 H 0.3087 0.0228 0.0124 0.041 Uiso 1 1 calc R A .
C17 C 0.32955(15) 0.3831(4) -0.13124(19) 0.0254(7) Uani 1 1 d . A .
C18 C 0.27087(17) 0.4022(4) -0.1864(2) 0.0305(8) Uani 1 1 d . . .
H18 H 0.2379 0.3544 -0.1813 0.037 Uiso 1 1 calc R A .
C19 C 0.26020(17) 0.4896(4) -0.2482(2) 0.0348(8) Uani 1 1 d . A .
H19 H 0.2202 0.4998 -0.2854 0.042 Uiso 1 1 calc R . .
C20 C 0.30747(17) 0.5623(4) -0.25603(19) 0.0315(8) Uani 1 1 d . . .
H20 H 0.3002 0.6227 -0.2984 0.038 Uiso 1 1 calc R A .
C21 C 0.36566(17) 0.5457(4) -0.2012(2) 0.0328(8) Uani 1 1 d . A .
H21 H 0.3984 0.5957 -0.2060 0.039 Uiso 1 1 calc R . .
C22 C 0.37657(15) 0.4576(4) -0.13980(19) 0.0283(7) Uani 1 1 d . . .
H22 H 0.4167 0.4476 -0.1028 0.034 Uiso 1 1 calc R A .
C23 C 0.29103(19) 0.3525(4) -0.0159(2) 0.0343(8) Uani 1 1 d . A .
C24 C 0.2299(2) 0.3151(5) -0.0448(3) 0.0476(11) Uani 1 1 d . . .
H24 H 0.2152 0.2385 -0.0807 0.057 Uiso 1 1 calc R A .
C25 C 0.1902(3) 0.3882(6) -0.0218(3) 0.0621(14) Uani 1 1 d . A .
H25 H 0.1487 0.3612 -0.0419 0.074 Uiso 1 1 calc R . .
C26 C 0.2107(3) 0.4995(5) 0.0300(3) 0.0595(15) Uani 1 1 d . . .
H26 H 0.1834 0.5503 0.0452 0.071 Uiso 1 1 calc R A .
C27 C 0.2711(3) 0.5367(6) 0.0596(2) 0.0526(12) Uani 1 1 d . A .
H27 H 0.2854 0.6127 0.0959 0.063 Uiso 1 1 calc R . .
C28 C 0.3112(2) 0.4651(5) 0.0372(2) 0.0406(9) Uani 1 1 d . . .
H28 H 0.3527 0.4926 0.0579 0.049 Uiso 1 1 calc R A .
C29 C 0.55036(15) 0.3825(4) 0.21352(17) 0.0219(7) Uani 1 1 d . A .
C30 C 0.50196(15) 0.4503(4) 0.22105(18) 0.0260(7) Uani 1 1 d . . .
H30 H 0.4621 0.4368 0.1838 0.031 Uiso 1 1 calc R A .
C31 C 0.51136(16) 0.5388(4) 0.2832(2) 0.0312(8) Uani 1 1 d . A .
H31 H 0.4779 0.5861 0.2873 0.037 Uiso 1 1 calc R . .
C32 C 0.56822(18) 0.5579(4) 0.3381(2) 0.0333(8) Uani 1 1 d . . .
H32 H 0.5741 0.6161 0.3807 0.040 Uiso 1 1 calc R A .
C33 C 0.61735(18) 0.4911(4) 0.33081(19) 0.0311(8) Uani 1 1 d . A .
H33 H 0.6571 0.5050 0.3683 0.037 Uiso 1 1 calc R . .
C34 C 0.60834(16) 0.4045(4) 0.2690(2) 0.0299(8) Uani 1 1 d . . .
H34 H 0.6421 0.3596 0.2643 0.036 Uiso 1 1 calc R A .
C35 C 0.57694(17) 0.0946(4) 0.1720(2) 0.0285(8) Uani 1 1 d . A .
C36 C 0.58413(18) -0.0063(4) 0.1233(2) 0.0339(9) Uani 1 1 d . . .
H36 H 0.5751 0.0224 0.0733 0.041 Uiso 1 1 calc R A .
C37 C 0.60432(18) -0.1485(5) 0.1462(2) 0.0375(9) Uani 1 1 d . A .
H37 H 0.6089 -0.2163 0.1121 0.045 Uiso 1 1 calc R . .
C38 C 0.61762(18) -0.1908(5) 0.2183(2) 0.0402(9) Uani 1 1 d . . .
H38 H 0.6303 -0.2890 0.2335 0.048 Uiso 1 1 calc R A .
C39 C 0.61260(19) -0.0905(5) 0.2693(2) 0.0381(9) Uani 1 1 d . A .
H39 H 0.6230 -0.1191 0.3196 0.046 Uiso 1 1 calc R . .
C40 C 0.59203(18) 0.0531(4) 0.2457(2) 0.0326(8) Uani 1 1 d . . .
H40 H 0.5884 0.1219 0.2801 0.039 Uiso 1 1 calc R A .
C41 C 0.5957(2) 0.3555(4) 0.1023(2) 0.0349(9) Uani 1 1 d . A .
C42 C 0.6558(2) 0.3121(6) 0.1305(3) 0.0512(12) Uani 1 1 d . . .
H42 H 0.6687 0.2323 0.1647 0.061 Uiso 1 1 calc R A .
C43 C 0.6972(3) 0.3820(7) 0.1102(4) 0.0733(17) Uani 1 1 d . A .
H43 H 0.7384 0.3514 0.1312 0.088 Uiso 1 1 calc R . .
C44 C 0.6791(3) 0.4975(6) 0.0588(3) 0.0657(16) Uani 1 1 d . . .
H44 H 0.7073 0.5444 0.0437 0.079 Uiso 1 1 calc R A .
C45 C 0.6193(2) 0.5425(5) 0.0302(2) 0.0494(11) Uani 1 1 d . A .
H45 H 0.6064 0.6218 -0.0044 0.059 Uiso 1 1 calc R . .
C46 C 0.5781(2) 0.4720(5) 0.0517(2) 0.0405(9) Uani 1 1 d . . .
H46 H 0.5371 0.5038 0.0316 0.049 Uiso 1 1 calc R A .
H1 H 0.438(3) 0.421(4) 0.030(3) 0.078(13) Uiso 1 1 d D . .
Ru1A Ru 0.43052(4) 0.24393(11) 0.05047(6) 0.0194(2) Uani 0.30 1 d PD A 2
O1A O 0.3716(4) 0.2228(10) 0.1618(5) 0.037(2) Uani 0.30 1 d P A 2
N1A N 0.4391(5) -0.0996(13) 0.0731(6) 0.032(2) Uiso 0.30 1 d PD A 2
N2A N 0.4358(5) -0.0497(13) -0.0346(6) 0.031(2) Uiso 0.30 1 d P A 2
C1A C 0.3970(5) 0.2263(12) 0.1226(5) 0.024(2) Uani 0.30 1 d P A 2
C2A C 0.4336(8) 0.0172(18) 0.0275(9) 0.023(4) Uiso 0.30 1 d P A 2
C3A C 0.4415(16) -0.2318(16) 0.0379(11) 0.035(6) Uiso 0.30 1 d PD A 2
H3A H 0.4456 -0.3280 0.0584 0.042 Uiso 0.30 1 calc PR A 2
C4A C 0.4368(7) -0.195(2) -0.0329(9) 0.048(3) Uiso 0.30 1 d PD A 2
H4A H 0.4348 -0.2604 -0.0716 0.058 Uiso 0.30 1 calc PR A 2
C5A C 0.4408(6) -0.1039(16) 0.1457(7) 0.029(3) Uiso 0.30 1 d P A 2
H5A1 H 0.4447 -0.0018 0.1647 0.035 Uiso 0.30 1 calc PR A 2
H5A2 H 0.4777 -0.1580 0.1784 0.035 Uiso 0.30 1 calc PR A 2
C6A C 0.3861(5) -0.1753(15) 0.1526(7) 0.033(2) Uiso 0.30 1 d P A 2
H6A1 H 0.3490 -0.1300 0.1149 0.039 Uiso 0.30 1 calc PR A 2
H6A2 H 0.3855 -0.2809 0.1398 0.039 Uiso 0.30 1 calc PR A 2
C7A C 0.3832(5) -0.1642(13) 0.2278(6) 0.023(2) Uiso 0.30 1 d P A 2
H7A1 H 0.3469 -0.2150 0.2260 0.035 Uiso 0.30 1 calc PR A 2
H7A2 H 0.3816 -0.0604 0.2403 0.035 Uiso 0.30 1 calc PR A 2
H7A3 H 0.4193 -0.2102 0.2658 0.035 Uiso 0.30 1 calc PR A 2
C8A C 0.4310(5) 0.0369(14) -0.1015(7) 0.033(2) Uiso 0.30 1 d P A 2
H8A1 H 0.4079 0.1283 -0.1039 0.040 Uiso 0.30 1 calc PR A 2
H8A2 H 0.4079 -0.0213 -0.1469 0.040 Uiso 0.30 1 calc PR A 2
C9A C 0.4921(5) 0.0776(13) -0.1010(7) 0.033(2) Uiso 0.30 1 d P A 2
H9A1 H 0.5141 0.1405 -0.0570 0.039 Uiso 0.30 1 calc PR A 2
H9A2 H 0.4852 0.1366 -0.1462 0.039 Uiso 0.30 1 calc PR A 2
C10A C 0.5320(7) -0.0546(18) -0.0989(9) 0.053(3) Uiso 0.30 1 d P A 2
H10D H 0.5710 -0.0197 -0.0967 0.080 Uiso 0.30 1 calc PR A 2
H10E H 0.5119 -0.1142 -0.1440 0.080 Uiso 0.30 1 calc PR A 2
H10F H 0.5387 -0.1146 -0.0548 0.080 Uiso 0.30 1 calc PR A 2

loop_
_atom_site_aniso_label
_atom_site_aniso_U_11
_atom_site_aniso_U_22
_atom_site_aniso_U_33
_atom_site_aniso_U_23
_atom_site_aniso_U_13
_atom_site_aniso_U_12
Ru1 0.02078(17) 0.01781(17) 0.01713(18) 0.0004(2) 0.00744(13) 0.0014(2)
P1 0.0373(5) 0.0197(5) 0.0197(4) 0.0017(4) -0.0003(4) -0.0093(4)
P2 0.0375(5) 0.0187(5) 0.0175(4) -0.0010(4) -0.0010(4) 0.0069(4)
O1 0.038(2) 0.039(2) 0.0316(19) -0.0049(17) 0.0198(18) -0.0124(17)
N1 0.030(2) 0.043(3) 0.031(2) 0.018(2) 0.0167(18) 0.0112(17)
N2 0.0270(19) 0.0141(16) 0.038(2) 0.0016(13) 0.0183(18) 0.0018(13)
C1 0.027(2) 0.028(3) 0.018(2) -0.0001(19) 0.012(2) -0.0067(19)
C2 0.017(3) 0.021(3) 0.025(3) 0.0070(17) 0.008(3) 0.0034(16)
C3 0.044(3) 0.029(3) 0.056(3) 0.022(2) 0.032(3) 0.010(2)
C4 0.035(4) 0.012(2) 0.078(5) 0.014(3) 0.034(4) 0.005(2)
C5 0.037(3) 0.064(4) 0.027(2) 0.019(2) 0.020(2) 0.015(2)
C6 0.053(4) 0.211(11) 0.049(4) -0.004(5) 0.039(3) 0.019(5)
C7 0.099(7) 0.199(12) 0.100(7) -0.026(7) 0.078(6) -0.040(7)
C8 0.025(2) 0.027(3) 0.034(2) -0.0105(19) 0.012(2) -0.0040(18)
C9 0.030(2) 0.036(3) 0.048(3) -0.007(2) 0.019(2) 0.0020(19)
C10 0.049(3) 0.032(3) 0.051(3) -0.019(2) 0.032(3) -0.015(2)
C11 0.0331(19) 0.026(2) 0.0270(18) -0.0004(15) 0.0060(17) -0.0089(15)
C12 0.040(2) 0.034(2) 0.034(2) -0.0015(18) 0.0093(19) -0.0097(18)
C13 0.042(2) 0.038(3) 0.037(2) -0.0140(18) 0.0080(19) -0.0136(18)
C14 0.036(2) 0.024(2) 0.056(2) -0.0081(18) 0.007(2) -0.0116(16)
C15 0.034(2) 0.030(2) 0.044(2) 0.0041(17) 0.0095(19) -0.0076(16)
C16 0.041(2) 0.023(2) 0.0319(19) 0.0003(15) 0.0088(18) -0.0081(16)
C17 0.0269(17) 0.0201(18) 0.0245(17) -0.0003(13) 0.0057(15) -0.0021(13)
C18 0.0259(18) 0.029(2) 0.0324(19) 0.0049(15) 0.0080(17) -0.0043(14)
C19 0.0312(19) 0.035(2) 0.0296(18) 0.0053(15) 0.0034(17) 0.0017(15)
C20 0.042(2) 0.026(2) 0.0250(16) 0.0081(14) 0.0128(16) 0.0042(15)
C21 0.0393(19) 0.030(2) 0.0355(19) -0.0006(15) 0.0217(18) -0.0057(15)
C22 0.0246(16) 0.0263(19) 0.0312(18) 0.0003(15) 0.0085(16) 0.0022(14)
C23 0.054(2) 0.024(2) 0.0254(16) 0.0030(14) 0.0165(17) -0.0130(17)
C24 0.067(3) 0.036(3) 0.055(2) -0.0147(19) 0.040(2) -0.022(2)
C25 0.069(3) 0.060(3) 0.080(3) -0.010(3) 0.054(3) -0.021(2)
C26 0.101(4) 0.041(3) 0.066(3) -0.007(2) 0.065(3) -0.013(2)
C27 0.094(3) 0.037(2) 0.039(2) -0.0040(18) 0.039(2) -0.016(2)
C28 0.066(2) 0.029(2) 0.0269(17) -0.0004(15) 0.0190(18) -0.0134(18)
C29 0.0233(16) 0.0199(18) 0.0183(15) -0.0008(12) 0.0042(14) 0.0015(13)
C30 0.0249(16) 0.0225(18) 0.0279(17) 0.0023(14) 0.0080(15) 0.0014(13)
C31 0.0360(18) 0.0293(19) 0.0357(18) -0.0009(15) 0.0223(17) 0.0050(15)
C32 0.046(2) 0.029(2) 0.0266(17) -0.0019(14) 0.0168(17) 0.0016(15)
C33 0.0325(18) 0.033(2) 0.0206(16) -0.0040(14) 0.0038(15) 0.0009(15)
C34 0.0256(17) 0.034(2) 0.0268(18) -0.0023(15) 0.0074(16) 0.0053(15)
C35 0.035(2) 0.0171(18) 0.0263(18) 0.0021(14) 0.0053(17) 0.0057(14)
C36 0.036(2) 0.030(2) 0.0266(18) -0.0017(15) 0.0035(16) 0.0066(16)
C37 0.037(2) 0.026(2) 0.040(2) -0.0081(17) 0.0066(19) 0.0071(16)
C38 0.037(2) 0.022(2) 0.049(2) 0.0058(17) 0.0053(19) 0.0107(16)
C39 0.042(2) 0.031(2) 0.035(2) 0.0094(16) 0.0095(19) 0.0089(17)
C40 0.038(2) 0.027(2) 0.0267(17) 0.0056(15) 0.0061(17) 0.0143(16)
C41 0.056(2) 0.027(2) 0.0234(16) -0.0034(14) 0.0174(17) 0.0081(17)
C42 0.061(3) 0.050(3) 0.051(2) 0.014(2) 0.031(2) 0.021(2)
C43 0.080(4) 0.073(4) 0.093(4) 0.031(3) 0.061(3) 0.037(3)
C44 0.090(4) 0.065(4) 0.073(3) 0.012(2) 0.064(3) 0.020(3)
C45 0.088(3) 0.033(2) 0.0350(19) 0.0039(17) 0.033(2) 0.006(2)
C46 0.065(2) 0.026(2) 0.0292(18) -0.0020(15) 0.0179(19) 0.0045(18)
Ru1A 0.0211(5) 0.0124(5) 0.0164(5) 0.0003(4) -0.0008(4) -0.0039(4)
O1A 0.042(5) 0.029(5) 0.043(5) 0.007(4) 0.019(4) 0.008(4)
C1A 0.032(6) 0.005(5) 0.012(4) 0.002(4) -0.014(4) 0.001(4)

loop_
_atom_type_symbol
_atom_type_description
_atom_type_scat_dispersion_real
_atom_type_scat_dispersion_imag
_atom_type_scat_source
C C 0.0033 0.0016 'International Tables Vol C Tables 4.2.6.8 and 6.1.1.4'
H H 0.0000 0.0000 'International Tables Vol C Tables 4.2.6.8 and 6.1.1.4'
O O 0.0106 0.0060 'International Tables Vol C Tables 4.2.6.8 and 6.1.1.4'
P P 0.1023 0.0942 'International Tables Vol C Tables 4.2.6.8 and 6.1.1.4'
N N 0.0061 0.0033 'International Tables Vol C Tables 4.2.6.8 and 6.1.1.4'
Ru Ru -1.2594 0.8363 'International Tables Vol C Tables 4.2.6.8 and 6.1.1.4'

loop_
_geom_angle_atom_site_label_1
_geom_angle_atom_site_label_2
_geom_angle_atom_site_label_3
_geom_angle
C1 Ru1 C2 99.1(2)
C1 Ru1 P2 92.90(15)
C2 Ru1 P2 94.15(19)
C1 Ru1 P1 99.79(15)
C2 Ru1 P1 95.27(18)
P2 Ru1 P1 162.78(3)
C11 P1 C23 100.64(17)
C11 P1 C17 103.13(16)
C23 P1 C17 98.39(16)
C11 P1 Ru1A 115.95(14)
C23 P1 Ru1A 106.38(14)
C17 P1 Ru1A 127.81(12)
C11 P1 Ru1 115.34(14)
C23 P1 Ru1 120.59(14)
C17 P1 Ru1 115.81(11)
Ru1A P1 Ru1 15.52(3)
C35 P2 C41 102.07(17)
C35 P2 C29 103.24(16)
C41 P2 C29 100.08(16)
C35 P2 Ru1 113.86(13)
C41 P2 Ru1 112.14(13)
C29 P2 Ru1 122.76(11)
C35 P2 Ru1A 113.85(13)
C41 P2 Ru1A 124.80(14)
C29 P2 Ru1A 110.09(11)
Ru1 P2 Ru1A 14.67(2)
C2 N1 C3 111.4(5)
C2 N1 C5 127.0(5)
C3 N1 C5 121.6(4)
C2 N2 C4 111.7(5)
C2 N2 C8 126.5(5)
C4 N2 C8 121.8(5)
O1 C1 Ru1 179.2(5)
N2 C2 N1 101.9(5)
N2 C2 Ru1 130.8(5)
N1 C2 Ru1 127.3(5)
C4 C3 N1 107.6(5)
C3 C4 N2 107.4(5)
N1 C5 C6 114.6(5)
C7 C6 C5 118.4(10)
N2 C8 C9 109.9(4)
C10 C9 C8 111.8(5)
C12 C11 C16 117.9(4)
C12 C11 P1 125.2(3)
C16 C11 P1 116.4(3)
C13 C12 C11 120.9(4)
C14 C13 C12 120.8(4)
C13 C14 C15 119.9(4)
C16 C15 C14 119.6(4)
C15 C16 C11 120.9(4)
C22 C17 C18 117.8(3)
C22 C17 P1 120.2(3)
C18 C17 P1 122.0(2)
C19 C18 C17 121.1(3)
C18 C19 C20 120.4(4)
C19 C20 C21 119.0(3)
C22 C21 C20 120.8(3)
C21 C22 C17 120.9(3)
C24 C23 C28 118.0(4)
C24 C23 P1 122.9(3)
C28 C23 P1 119.0(3)
C25 C24 C23 120.9(4)
C26 C25 C24 120.3(5)
C25 C26 C27 119.5(4)
C26 C27 C28 120.9(4)
C27 C28 C23 120.4(4)
C30 C29 C34 118.6(3)
C30 C29 P2 121.4(3)
C34 C29 P2 120.0(2)
C29 C30 C31 120.4(3)
C32 C31 C30 120.8(3)
C31 C32 C33 119.3(3)
C34 C33 C32 120.1(4)
C33 C34 C29 120.8(3)
C36 C35 C40 119.0(3)
C36 C35 P2 116.5(3)
C40 C35 P2 124.2(3)
C35 C36 C37 121.2(3)
C38 C37 C36 119.9(3)
C37 C38 C39 120.3(4)
C38 C39 C40 119.5(4)
C35 C40 C39 120.0(3)
C42 C41 C46 117.8(4)
C42 C41 P2 122.7(3)
C46 C41 P2 119.5(3)
C43 C42 C41 121.6(5)
C42 C43 C44 120.3(5)
C45 C44 C43 118.9(4)
C44 C45 C46 120.2(4)
C45 C46 C41 121.2(4)
C1A Ru1A C2A 98.0(5)
C1A Ru1A P1 97.5(3)
C2A Ru1A P1 90.4(5)
C1A Ru1A P2 101.6(3)
C2A Ru1A P2 96.0(5)
P1 Ru1A P2 158.78(6)
C2A N1A C3A 110.8(12)
C2A N1A C5A 130.0(12)
C3A N1A C5A 119.1(11)
C4A N2A C2A 115.1(12)
C4A N2A C8A 122.9(12)
C2A N2A C8A 121.8(11)
O1A C1A Ru1A 173.4(9)
N1A C2A N2A 102.2(12)
N1A C2A Ru1A 128.4(11)
N2A C2A Ru1A 129.3(11)
C4A C3A N1A 106.6(13)
N2A C4A C3A 105.0(14)
N1A C5A C6A 115.7(11)
C7A C6A C5A 116.5(10)
N2A C8A C9A 113.4(10)
C8A C9A C10A 114.3(10)

loop_
_geom_bond_atom_site_label_1
_geom_bond_atom_site_label_2
_geom_bond_distance
Ru1 C1 1.864(3)
Ru1 C2 2.142(6)
Ru1 P2 2.2748(10)
Ru1 P1 2.3605(10)
P1 C11 1.839(4)
P1 C23 1.844(4)
P1 C17 1.847(3)
P1 Ru1A 2.1901(14)
P2 C35 1.839(4)
P2 C41 1.844(4)
P2 C29 1.844(3)
P2 Ru1A 2.4724(14)
O1 C1 1.171(5)
N1 C2 1.381(8)
N1 C3 1.388(8)
N1 C5 1.455(7)
N2 C2 1.370(7)
N2 C4 1.393(8)
N2 C8 1.474(6)
C3 C4 1.298(13)
C5 C6 1.522(7)
C6 C7 1.334(15)
C8 C9 1.529(6)
C9 C10 1.514(7)
C11 C12 1.391(5)
C11 C16 1.409(5)
C12 C13 1.378(6)
C13 C14 1.367(6)
C14 C15 1.393(6)
C15 C16 1.380(6)
C17 C22 1.392(4)
C17 C18 1.401(5)
C18 C19 1.382(5)
C19 C20 1.384(5)
C20 C21 1.387(6)
C21 C22 1.379(5)
C23 C24 1.393(6)
C23 C28 1.398(6)
C24 C25 1.387(6)
C25 C26 1.374(7)
C26 C27 1.377(8)
C27 C28 1.381(7)
C29 C30 1.384(4)
C29 C34 1.394(5)
C30 C31 1.400(5)
C31 C32 1.368(6)
C32 C33 1.393(5)
C33 C34 1.387(5)
C35 C36 1.387(5)
C35 C40 1.392(5)
C36 C37 1.389(6)
C37 C38 1.371(6)
C38 C39 1.396(6)
C39 C40 1.405(6)
C41 C42 1.385(6)
C41 C46 1.393(6)
C42 C43 1.377(7)
C43 C44 1.396(8)
C44 C45 1.382(7)
C45 C46 1.391(6)
Ru1A C1A 1.906(11)
Ru1A C2A 2.116(16)
O1A C1A 1.165(13)
N1A C2A 1.359(18)
N1A C3A 1.399(5)
N1A C5A 1.409(15)
N2A C4A 1.32(2)
N2A C2A 1.38(2)
N2A C8A 1.494(16)
C3A C4A 1.387(5)
C5A C6A 1.530(16)
C6A C7A 1.509(14)
C8A C9A 1.522(15)
C9A C10A 1.531(18)
